data_7111998
loop_
_publ_author_name
'Mohamed R. Saber'
'Kim R. Dunbar'

_publ_section_title
;
 Trigonal bipyramidal 5d-4f molecules with SMM behavior
;
_journal_name_full Chem.Commun.
_journal_page_first 2177
_journal_paper_doi 10.1039/c3cc49124b
_journal_volume 50
_journal_year 2014
_chemical_formula_moiety C88H78N15O27P6Re2Tb3,2C8H20N),4(C2H3N)
_chemical_formula_sum 'C112 H130 N21 O27 P6 Re2 Tb3'
_chemical_formula_weight 3237.35
_chemical_melting_point 300
_chemical_name_common 2
_chemical_name_systematic (Et4N)2[(triphosRe(CN)3)2(Tb(NO3)3)3]?4CH3CN
_chemical_properties_physical air-sensitive
_space_group_IT_number 15
_symmetry_cell_setting monoclinic
_symmetry_Int_Tables_number 15
_symmetry_space_group_name_Hall '-C 2yc'
_symmetry_space_group_name_H-M 'C 1 2/c 1'
_atom_sites_solution_hydrogens geom
_atom_sites_solution_primary direct
_atom_sites_solution_secondary difmap
_audit_creation_method SHELXL-97
_cell_angle_alpha 90.00
_cell_angle_beta 103.85(3)
_cell_angle_gamma 90.00
_cell_formula_units_Z 4
_cell_length_a 36.149(7)
_cell_length_b 13.737(3)
_cell_length_c 26.215(5)
_cell_measurement_temperature 110(2)
_cell_volume 12639(5)
_computing_cell_refinement 'SAINT v7.60A (Bruker 2008)'
_computing_data_collection 'APEXII (Bruker 2008)'
_computing_data_reduction 'SAINT v7.60A, XPREP v2008/2 (Bruker 2008)'
_computing_molecular_graphics 'Diamond (Pennington, 2013)'
_computing_publication_material 'SHELXS-97 (Sheldrick, 2008)'
_computing_structure_refinement 'SHELXL-97 (Sheldrick, 2008)'
_computing_structure_solution 'SHELXS-97 (Sheldrick, 2008)'
_diffrn_ambient_temperature 110(2)
_diffrn_measured_fraction_theta_full 0.997
_diffrn_measured_fraction_theta_max 0.997
_diffrn_measurement_device_type 'Bruker APEX-II CCD'
_diffrn_measurement_method '\w scans'
_diffrn_radiation_monochromator graphite
_diffrn_radiation_source 'fine-focus sealed tube'
_diffrn_radiation_type MoK\a
_diffrn_radiation_wavelength 0.71073
_diffrn_reflns_av_R_equivalents 0.0296
_diffrn_reflns_av_sigmaI/netI 0.0225
_diffrn_reflns_limit_h_max 45
_diffrn_reflns_limit_h_min -45
_diffrn_reflns_limit_k_max 17
_diffrn_reflns_limit_k_min -17
_diffrn_reflns_limit_l_max 33
_diffrn_reflns_limit_l_min -33
_diffrn_reflns_number 67419
_diffrn_reflns_theta_full 26.73
_diffrn_reflns_theta_max 26.73
_diffrn_reflns_theta_min 2.19
_exptl_absorpt_coefficient_mu 3.719
_exptl_absorpt_correction_T_max 0.6639
_exptl_absorpt_correction_T_min 0.4566
_exptl_absorpt_correction_type multi-scan
_exptl_absorpt_process_details 'Bruker AXS Scale, SADABS (Bruker 2008)'
_exptl_crystal_colour Orange
_exptl_crystal_density_diffrn 1.701
_exptl_crystal_density_method 'not measured'
_exptl_crystal_description Block
_exptl_crystal_F_000 6400
_exptl_crystal_recrystallization_method CH3CN
_exptl_crystal_size_max 0.25
_exptl_crystal_size_mid 0.18
_exptl_crystal_size_min 0.12
_refine_diff_density_max 5.793
_refine_diff_density_min -2.527
_refine_diff_density_rms 0.161
_refine_ls_extinction_method none
_refine_ls_goodness_of_fit_ref 1.073
_refine_ls_hydrogen_treatment mixed
_refine_ls_matrix_type full
_refine_ls_number_parameters 778
_refine_ls_number_reflns 13403
_refine_ls_number_restraints 3
_refine_ls_restrained_S_all 1.073
_refine_ls_R_factor_all 0.0675
_refine_ls_R_factor_gt 0.0504
_refine_ls_shift/su_max 0.001
_refine_ls_shift/su_mean 0.000
_refine_ls_structure_factor_coef Fsqd
_refine_ls_weighting_details
; calc 
 [1.00000+0.00000exp(0.00(sin\q/\l)^2^)]/ 
   [\s^2^(Fo^2^)+0.0000+212.6166*P+(0.0634P)^2^+0.0400sin\q/\l] 
 where P = 0.33330Fo^2^ + 0.66670Fc^2^ 
;
_refine_ls_weighting_scheme calc
_refine_ls_wR_factor_gt 0.1301
_refine_ls_wR_factor_ref 0.1473
_reflns_number_gt 10760
_reflns_number_total 13403
_reflns_threshold_expression >2sigma(I)
_cod_data_source_file c3cc49124b.txt
_cod_data_source_block f:\ms057tb\struct\2\57sc
_cod_depositor_comments
;
The following automatic conversions were performed:
'__chemical_name_systematic' tag replaced with
'_chemical_name_systematic'.

Automatic conversion script
Id: cif_correct_tags 1440 2010-10-19 06:21:57Z saulius 
;
_cod_original_cell_volume 12640(4)
_cod_original_sg_symbol_H-M 'C 2/c'
_cod_database_code 7111998

loop_
_symmetry_equiv_pos_as_xyz
'x, y, z'
'-x, y, -z+1/2'
'x+1/2, y+1/2, z'
'-x+1/2, y+1/2, -z+1/2'
'-x, -y, -z'
'x, -y, z-1/2'
'-x+1/2, -y+1/2, -z'
'x+1/2, -y+1/2, z-1/2'

loop_
_atom_site_label
_atom_site_type_symbol
_atom_site_fract_x
_atom_site_fract_y
_atom_site_fract_z
_atom_site_U_iso_or_equiv
_atom_site_adp_type
_atom_site_occupancy
_atom_site_symmetry_multiplicity
_atom_site_calc_flag
_atom_site_refinement_flags
Re1 Re 0.127157(7) 0.79413(2) 0.323920(11) 0.03532(9) Uani 1 1 d .
Tb1 Tb -0.014557(10) 0.70106(3) 0.348688(14) 0.04040(11) Uani 1 1 d .
Tb2 Tb 0.0000 1.01842(3) 0.2500 0.03554(12) Uani 1 2 d S
P1 P 0.16146(6) 0.88454(15) 0.39992(8) 0.0447(5) Uani 1 1 d .
P2 P 0.16728(6) 0.65702(15) 0.35924(8) 0.0436(5) Uani 1 1 d .
P3 P 0.17850(5) 0.84378(15) 0.28526(9) 0.0442(5) Uani 1 1 d .
C2 C 0.08895(19) 0.9052(5) 0.2979(3) 0.0369(15) Uani 1 1 d .
C1 C 0.0816(2) 0.7435(5) 0.3506(3) 0.0391(16) Uani 1 1 d .
N6 N 0.0206(2) 0.6016(5) 0.4443(3) 0.0540(17) Uani 1 1 d .
O13 O 0.03922(16) 1.1596(4) 0.2846(2) 0.0515(14) Uani 1 1 d .
C3 C 0.0953(2) 0.7313(6) 0.2556(3) 0.0407(16) Uani 1 1 d .
O12 O 0.03968(16) 1.1149(4) 0.2055(2) 0.0515(14) Uani 1 1 d .
N1 N 0.05309(19) 0.7177(5) 0.3584(2) 0.0425(14) Uani 1 1 d .
O6 O 0.01108(18) 0.6906(4) 0.4441(2) 0.0546(15) Uani 1 1 d .
C20 C 0.2185(2) 0.6859(7) 0.3682(4) 0.060(2) Uani 1 1 d .
H20A H 0.2334 0.6423 0.3955 0.072 Uiso 1 1 calc R
H20B H 0.2259 0.6715 0.3349 0.072 Uiso 1 1 calc R
N8 N 0.05263(19) 1.1713(5) 0.2438(3) 0.0511(17) Uani 1 1 d .
C10 C 0.1719(2) 1.0158(6) 0.3940(3) 0.0446(18) Uani 1 1 d .
C17 C 0.2237(2) 0.8597(7) 0.3357(4) 0.058(2) Uani 1 1 d .
H17A H 0.2451 0.8490 0.3187 0.070 Uiso 1 1 calc R
H17B H 0.2252 0.9281 0.3479 0.070 Uiso 1 1 calc R
C13 C 0.1852(2) 1.2157(7) 0.3883(4) 0.054(2) Uani 1 1 d .
H13 H 0.1898 1.2834 0.3860 0.065 Uiso 1 1 calc R
C40 C 0.2240(3) 0.7901(8) 0.2166(5) 0.080(4) Uani 1 1 d .
H40 H 0.2374 0.8485 0.2284 0.096 Uiso 1 1 calc R
O14 O 0.0766(2) 1.2339(5) 0.2428(3) 0.077(2) Uani 1 1 d .
O10 O 0.0370(2) 0.5613(6) 0.4855(3) 0.078(2) Uani 1 1 d .
C22 C 0.1890(3) 0.5246(7) 0.4426(4) 0.063(3) Uani 1 1 d .
H22 H 0.2072 0.5027 0.4244 0.076 Uiso 1 1 calc R
C16 C 0.2093(3) 0.8314(7) 0.4255(4) 0.064(3) Uani 1 1 d .
H16A H 0.2257 0.8814 0.4469 0.077 Uiso 1 1 calc R
H16B H 0.2069 0.7769 0.4493 0.077 Uiso 1 1 calc R
C26 C 0.1386(3) 0.6331(6) 0.4499(3) 0.053(2) Uani 1 1 d .
H26 H 0.1222 0.6862 0.4368 0.063 Uiso 1 1 calc R
C29 C 0.1131(2) 0.4339(6) 0.2706(4) 0.0490(19) Uani 1 1 d .
H29 H 0.0873 0.4139 0.2583 0.059 Uiso 1 1 calc R
C11 C 0.1990(3) 1.0631(7) 0.4332(4) 0.062(3) Uani 1 1 d .
H11 H 0.2132 1.0272 0.4623 0.075 Uiso 1 1 calc R
O5 O 0.0133(2) 0.5592(4) 0.4004(2) 0.0633(17) Uani 1 1 d .
C31 C 0.1797(3) 0.4090(7) 0.2765(4) 0.057(2) Uani 1 1 d .
H31 H 0.1995 0.3723 0.2675 0.068 Uiso 1 1 calc R
C12 C 0.2051(3) 1.1627(7) 0.4298(4) 0.064(3) Uani 1 1 d .
H12 H 0.2234 1.1942 0.4568 0.077 Uiso 1 1 calc R
C4 C 0.1405(3) 0.8878(6) 0.4565(3) 0.050(2) Uani 1 1 d .
C34 C 0.1375(3) 0.9790(8) 0.2173(4) 0.062(2) Uani 1 1 d .
H34 H 0.1173 0.9335 0.2146 0.075 Uiso 1 1 calc R
C28 C 0.1217(2) 0.5171(6) 0.3007(3) 0.0450(17) Uani 1 1 d .
H28 H 0.1017 0.5547 0.3085 0.054 Uiso 1 1 calc R
C15 C 0.1519(2) 1.0708(6) 0.3523(3) 0.0428(17) Uani 1 1 d .
H15 H 0.1334 1.0400 0.3252 0.051 Uiso 1 1 calc R
C21 C 0.1649(2) 0.6039(6) 0.4230(3) 0.0488(19) Uani 1 1 d .
C43 C 0.1838(3) 0.6231(7) 0.1795(3) 0.053(2) Uani 1 1 d .
H43 H 0.1694 0.5668 0.1662 0.063 Uiso 1 1 calc R
C9 C 0.1016(3) 0.8951(7) 0.4484(3) 0.059(2) Uani 1 1 d .
H9 H 0.0865 0.9010 0.4135 0.070 Uiso 1 1 calc R
C27 C 0.1598(2) 0.5467(6) 0.3197(3) 0.0425(17) Uani 1 1 d .
C39 C 0.1930(2) 0.7625(7) 0.2366(4) 0.055(2) Uani 1 1 d .
C42 C 0.2153(3) 0.6483(8) 0.1616(4) 0.064(3) Uani 1 1 d .
H42 H 0.2233 0.6078 0.1369 0.077 Uiso 1 1 calc R
C5 C 0.1621(4) 0.8815(8) 0.5083(4) 0.076(3) Uani 1 1 d .
H5 H 0.1891 0.8776 0.5152 0.091 Uiso 1 1 calc R
C6 C 0.1443(5) 0.8810(9) 0.5495(4) 0.090(4) Uani 1 1 d .
H6 H 0.1593 0.8767 0.5846 0.108 Uiso 1 1 calc R
C32 C 0.1885(2) 0.4913(6) 0.3076(4) 0.053(2) Uani 1 1 d .
H32 H 0.2143 0.5099 0.3205 0.063 Uiso 1 1 calc R
C8 C 0.0839(4) 0.8939(8) 0.4897(4) 0.071(3) Uani 1 1 d .
H8 H 0.0569 0.8982 0.4831 0.085 Uiso 1 1 calc R
C14 C 0.1581(2) 1.1695(6) 0.3493(3) 0.0472(18) Uani 1 1 d .
H14 H 0.1439 1.2060 0.3204 0.057 Uiso 1 1 calc R
C41 C 0.2352(3) 0.7323(10) 0.1793(6) 0.089(4) Uani 1 1 d .
H41 H 0.2565 0.7505 0.1661 0.107 Uiso 1 1 calc R
C7 C 0.1057(4) 0.8863(9) 0.5409(4) 0.083(4) Uani 1 1 d .
H7 H 0.0939 0.8850 0.5696 0.100 Uiso 1 1 calc R
C44 C 0.1729(2) 0.6806(6) 0.2175(3) 0.0489(19) Uani 1 1 d .
H44 H 0.1514 0.6625 0.2302 0.059 Uiso 1 1 calc R
C30 C 0.1421(3) 0.3798(6) 0.2586(4) 0.055(2) Uani 1 1 d .
H30 H 0.1363 0.3224 0.2380 0.066 Uiso 1 1 calc R
C18 C 0.2296(2) 0.7931(7) 0.3840(4) 0.064(3) Uani 1 1 d .
O8 O 0.0000 0.7007(5) 0.2500 0.0413(16) Uani 1 2 d S
O9 O 0.01459(18) 1.0012(4) 0.3518(2) 0.0541(14) Uani 1 1 d .
O7 O -0.00562(18) 0.5641(4) 0.2896(2) 0.0517(14) Uani 1 1 d .
N2 N 0.06359(17) 0.9581(5) 0.2826(3) 0.0426(15) Uani 1 1 d .
O2 O 0.0051(2) 0.8673(5) 0.3926(2) 0.071(2) Uani 1 1 d .
N3 N 0.07282(19) 0.7055(5) 0.2185(3) 0.0454(15) Uani 1 1 d .
O3 O -0.0665(2) 0.7650(7) 0.3890(3) 0.0724(19) Uani 1 1 d .
N7 N 0.0000 0.6087(8) 0.2500 0.049(2) Uani 1 2 d S
O4 O -0.0624(2) 0.6053(6) 0.3802(3) 0.081(2) Uani 1 1 d .
N4 N 0.0038(2) 0.9140(5) 0.3518(3) 0.0550(18) Uani 1 1 d .
N5 N -0.0765(3) 0.6816(9) 0.3950(3) 0.081(3) Uani 1 1 d .
C23 C 0.1858(4) 0.4790(8) 0.4885(4) 0.080(3) Uani 1 1 d .
H23 H 0.2026 0.4271 0.5023 0.096 Uiso 1 1 calc R
O1 O -0.00880(15) 0.8710(4) 0.3071(2) 0.0445(12) Uani 1 1 d .
N9 N 0.0497(3) 1.2556(6) 0.4300(3) 0.061(2) Uani 1 1 d .
C33 C 0.1727(3) 0.9579(6) 0.2492(4) 0.051(2) Uani 1 1 d .
C50 C 0.0768(3) 1.1818(8) 0.4191(4) 0.070(3) Uani 1 1 d .
H50A H 0.0843 1.2000 0.3865 0.084 Uiso 1 1 calc R
H50B H 0.0637 1.1180 0.4131 0.084 Uiso 1 1 calc R
C25 C 0.1352(3) 0.5867(7) 0.4961(3) 0.062(2) Uani 1 1 d .
H25 H 0.1172 0.6086 0.5145 0.075 Uiso 1 1 calc R
C24 C 0.1590(4) 0.5072(8) 0.5145(4) 0.074(3) Uani 1 1 d .
H24 H 0.1565 0.4730 0.5450 0.088 Uiso 1 1 calc R
C38 C 0.2025(4) 1.0252(8) 0.2515(4) 0.073(3) Uani 1 1 d .
H38 H 0.2274 1.0130 0.2725 0.087 Uiso 1 1 calc R
O11 O -0.1065(3) 0.6704(10) 0.4163(4) 0.123(4) Uani 1 1 d .
C46 C 0.0148(4) 1.2500(9) 0.3819(5) 0.081(3) Uani 1 1 d .
H46A H 0.0235 1.2662 0.3499 0.098 Uiso 1 1 calc R
H46B H 0.0055 1.1820 0.3783 0.098 Uiso 1 1 calc R
C35 C 0.1307(4) 1.0656(10) 0.1890(4) 0.089(4) Uani 1 1 d .
H35 H 0.1061 1.0793 0.1678 0.107 Uiso 1 1 calc R
C19 C 0.2725(3) 0.7936(8) 0.4105(6) 0.098(5) Uani 1 1 d .
H19A H 0.2869 0.7729 0.3850 0.147 Uiso 1 1 calc R
H19B H 0.2776 0.7486 0.4404 0.147 Uiso 1 1 calc R
H19C H 0.2803 0.8595 0.4228 0.147 Uiso 1 1 calc R
C49 C 0.1129(4) 1.1713(10) 0.4639(5) 0.089(4) Uani 1 1 d .
H49A H 0.1261 1.2341 0.4701 0.133 Uiso 1 1 calc R
H49B H 0.1299 1.1227 0.4541 0.133 Uiso 1 1 calc R
H49C H 0.1058 1.1503 0.4960 0.133 Uiso 1 1 calc R
C48 C 0.0659(4) 1.3551(8) 0.4384(5) 0.084(3) Uani 1 1 d .
H48A H 0.0863 1.3553 0.4712 0.100 Uiso 1 1 calc R
H48B H 0.0457 1.4000 0.4436 0.100 Uiso 1 1 calc R
C52 C 0.0367(4) 1.2285(10) 0.4792(5) 0.086(4) Uani 1 1 d .
H52A H 0.0590 1.2306 0.5096 0.104 Uiso 1 1 calc R
H52B H 0.0185 1.2786 0.4851 0.104 Uiso 1 1 calc R
C37 C 0.1941(6) 1.1114(9) 0.2215(6) 0.107(6) Uani 1 1 d .
H37 H 0.2140 1.1573 0.2230 0.128 Uiso 1 1 calc R
C47 C 0.0823(5) 1.3945(9) 0.3940(6) 0.109(5) Uani 1 1 d .
H47A H 0.1072 1.3646 0.3959 0.163 Uiso 1 1 calc R
H47B H 0.0852 1.4653 0.3975 0.163 Uiso 1 1 calc R
H47C H 0.0650 1.3788 0.3601 0.163 Uiso 1 1 calc R
C36 C 0.1601(6) 1.1317(9) 0.1916(5) 0.101(6) Uani 1 1 d .
H36 H 0.1558 1.1907 0.1722 0.121 Uiso 1 1 calc R
C51 C 0.0183(5) 1.1313(10) 0.4783(6) 0.104(5) Uani 1 1 d .
H51A H -0.0047 1.1292 0.4495 0.156 Uiso 1 1 calc R
H51B H 0.0114 1.1202 0.5117 0.156 Uiso 1 1 calc R
H51C H 0.0361 1.0807 0.4729 0.156 Uiso 1 1 calc R
C54 C 0.2030(5) 0.8985(13) 0.0866(6) 0.107(5) Uani 1 1 d .
C53 C 0.1677(5) 0.8846(12) 0.1020(7) 0.120(6) Uani 1 1 d .
H53A H 0.1491 0.9334 0.0846 0.180 Uiso 1 1 calc R
H53B H 0.1722 0.8918 0.1402 0.180 Uiso 1 1 calc R
H53C H 0.1578 0.8193 0.0917 0.180 Uiso 1 1 calc R
C45 C -0.0188(4) 1.3166(11) 0.3840(7) 0.113(5) Uani 1 1 d .
H45A H -0.0267 1.3048 0.4168 0.170 Uiso 1 1 calc R
H45B H -0.0402 1.3028 0.3540 0.170 Uiso 1 1 calc R
H45C H -0.0111 1.3847 0.3828 0.170 Uiso 1 1 calc R
N10 N 0.2300(5) 0.9107(15) 0.0729(6) 0.168(9) Uani 1 1 d .
C56 C 0.1305(12) 0.3872(18) 0.1305(11) 0.32(4) Uani 1 1 d D
C55 C 0.0964(8) 0.446(4) 0.1165(15) 0.42(4) Uani 1 1 d D
H55A H 0.0740 0.4044 0.1127 0.624 Uiso 1 1 calc R
H55B H 0.0955 0.4796 0.0832 0.624 Uiso 1 1 calc R
H55C H 0.0967 0.4944 0.1441 0.624 Uiso 1 1 calc R
N11 N 0.1602(12) 0.361(2) 0.1402(13) 0.34(3) Uani 1 1 d D

loop_
_atom_site_aniso_label
_atom_site_aniso_U_11
_atom_site_aniso_U_22
_atom_site_aniso_U_33
_atom_site_aniso_U_23
_atom_site_aniso_U_13
_atom_site_aniso_U_12
Re1 0.02695(14) 0.03542(16) 0.03816(16) 0.00534(11) -0.00289(11) 0.00259(10)
Tb1 0.03316(19) 0.0445(2) 0.0394(2) -0.00099(15) 0.00042(14) 0.00455(14)
Tb2 0.0251(2) 0.0307(2) 0.0430(3) 0.000 -0.00723(18) 0.000
P1 0.0391(10) 0.0386(10) 0.0450(11) 0.0043(8) -0.0126(8) 0.0021(8)
P2 0.0353(10) 0.0390(10) 0.0483(11) 0.0056(9) -0.0059(8) 0.0067(8)
P3 0.0259(9) 0.0428(11) 0.0604(13) 0.0034(9) 0.0035(8) 0.0032(8)
C2 0.026(3) 0.043(4) 0.040(4) 0.001(3) 0.003(3) -0.004(3)
C1 0.042(4) 0.036(4) 0.035(4) 0.002(3) 0.000(3) 0.000(3)
N6 0.058(4) 0.051(4) 0.047(4) 0.013(3) 0.003(3) 0.002(3)
O13 0.042(3) 0.041(3) 0.064(4) -0.007(3) -0.003(3) -0.003(2)
C3 0.029(3) 0.044(4) 0.047(4) 0.008(3) 0.005(3) 0.006(3)
O12 0.044(3) 0.050(3) 0.055(3) 0.005(3) 0.000(3) -0.007(3)
N1 0.041(4) 0.045(4) 0.038(3) 0.001(3) 0.001(3) -0.003(3)
O6 0.061(4) 0.055(4) 0.044(3) -0.002(3) 0.005(3) 0.014(3)
C20 0.037(4) 0.053(5) 0.076(6) 0.011(4) -0.012(4) 0.012(4)
N8 0.038(4) 0.038(3) 0.071(5) 0.007(3) -0.001(3) -0.001(3)
C10 0.034(4) 0.036(4) 0.056(5) 0.002(3) -0.004(3) -0.002(3)
C17 0.029(4) 0.051(5) 0.087(7) -0.007(5) -0.003(4) 0.000(3)
C13 0.040(4) 0.050(5) 0.072(6) 0.004(4) 0.015(4) -0.009(4)
C40 0.039(5) 0.082(7) 0.125(10) -0.040(7) 0.036(6) -0.012(5)
O14 0.056(4) 0.053(4) 0.120(7) -0.004(4) 0.016(4) -0.020(3)
O10 0.101(6) 0.069(5) 0.052(4) 0.019(3) -0.003(4) 0.013(4)
C22 0.073(6) 0.050(5) 0.054(5) 0.006(4) -0.011(5) 0.017(5)
C16 0.047(5) 0.051(5) 0.073(6) -0.003(5) -0.027(4) 0.007(4)
C26 0.060(5) 0.046(5) 0.043(4) 0.007(4) -0.008(4) 0.003(4)
C29 0.045(4) 0.039(4) 0.065(5) -0.004(4) 0.017(4) -0.003(3)
C11 0.050(5) 0.051(5) 0.069(6) 0.003(4) -0.020(4) -0.003(4)
O5 0.090(5) 0.043(3) 0.048(3) 0.001(3) 0.000(3) -0.003(3)
C31 0.058(5) 0.048(5) 0.071(6) 0.013(4) 0.026(5) 0.018(4)
C12 0.051(5) 0.055(5) 0.077(7) -0.013(5) -0.003(5) -0.012(4)
C4 0.067(6) 0.035(4) 0.038(4) 0.003(3) -0.008(4) -0.001(4)
C34 0.063(6) 0.071(6) 0.060(6) 0.018(5) 0.029(5) 0.014(5)
C28 0.039(4) 0.039(4) 0.055(5) 0.003(3) 0.008(3) 0.003(3)
C15 0.035(4) 0.043(4) 0.049(4) 0.003(3) 0.007(3) 0.001(3)
C21 0.051(5) 0.042(4) 0.042(4) 0.004(3) -0.012(4) 0.006(4)
C43 0.052(5) 0.054(5) 0.050(5) 0.000(4) 0.009(4) 0.004(4)
C9 0.076(6) 0.057(5) 0.038(4) -0.001(4) 0.004(4) -0.017(5)
C27 0.042(4) 0.039(4) 0.043(4) 0.009(3) 0.005(3) 0.008(3)
C39 0.029(4) 0.055(5) 0.080(6) 0.003(5) 0.013(4) 0.010(3)
C42 0.051(5) 0.066(6) 0.073(6) -0.008(5) 0.010(5) 0.020(5)
C5 0.101(8) 0.067(6) 0.042(5) 0.005(5) -0.019(5) 0.018(6)
C6 0.129(12) 0.083(8) 0.046(6) 0.015(5) -0.004(7) 0.020(8)
C32 0.042(4) 0.044(4) 0.067(6) 0.007(4) 0.004(4) 0.014(4)
C8 0.090(8) 0.071(7) 0.051(5) -0.009(5) 0.016(5) -0.023(6)
C14 0.056(5) 0.044(4) 0.044(4) 0.003(3) 0.017(4) -0.005(4)
C41 0.046(5) 0.105(9) 0.128(11) -0.035(8) 0.044(6) -0.010(6)
C7 0.130(12) 0.076(7) 0.050(6) 0.004(5) 0.038(7) -0.011(7)
C44 0.039(4) 0.050(5) 0.055(5) 0.012(4) 0.003(4) 0.006(3)
C30 0.060(5) 0.039(4) 0.069(6) 0.002(4) 0.021(4) 0.000(4)
C18 0.030(4) 0.051(5) 0.092(7) -0.001(5) -0.024(4) 0.005(3)
O8 0.039(4) 0.032(4) 0.051(4) 0.000 0.006(3) 0.000
O9 0.068(4) 0.036(3) 0.053(3) -0.001(2) 0.004(3) 0.002(3)
O7 0.072(4) 0.046(3) 0.038(3) 0.005(2) 0.014(3) 0.003(3)
N2 0.029(3) 0.042(3) 0.051(4) 0.006(3) 0.000(3) 0.004(3)
O2 0.124(6) 0.046(3) 0.041(3) 0.004(3) 0.018(4) 0.014(4)
N3 0.036(3) 0.059(4) 0.039(3) 0.002(3) 0.005(3) 0.004(3)
O3 0.067(4) 0.089(6) 0.056(4) -0.015(4) 0.005(3) 0.001(4)
N7 0.038(5) 0.062(6) 0.047(5) 0.000 0.008(4) 0.000
O4 0.071(5) 0.081(5) 0.084(5) 0.032(4) 0.008(4) 0.001(4)
N4 0.072(5) 0.044(4) 0.045(4) -0.001(3) 0.006(3) 0.016(4)
N5 0.104(8) 0.087(7) 0.046(5) -0.001(5) 0.009(5) 0.013(6)
C23 0.108(9) 0.061(6) 0.060(6) 0.016(5) -0.004(6) 0.035(6)
O1 0.044(3) 0.040(3) 0.043(3) 0.001(2) -0.002(2) 0.002(2)
N9 0.081(6) 0.053(4) 0.053(4) -0.008(4) 0.022(4) -0.003(4)
C33 0.054(5) 0.046(4) 0.063(5) 0.005(4) 0.031(4) 0.007(4)
C50 0.075(7) 0.070(7) 0.069(6) -0.019(5) 0.026(5) -0.007(5)
C25 0.077(6) 0.063(6) 0.037(4) 0.006(4) -0.004(4) 0.004(5)
C24 0.097(8) 0.063(6) 0.044(5) 0.012(5) -0.016(5) 0.011(6)
C38 0.097(8) 0.067(6) 0.066(6) -0.013(5) 0.043(6) -0.028(6)
O11 0.068(5) 0.219(13) 0.090(6) 0.008(7) 0.034(5) 0.002(7)
C46 0.090(8) 0.075(7) 0.074(7) -0.019(6) 0.008(6) -0.011(6)
C35 0.128(11) 0.092(9) 0.065(7) 0.031(6) 0.055(7) 0.063(8)
C19 0.036(5) 0.073(7) 0.155(13) -0.011(7) -0.036(6) 0.013(5)
C49 0.085(8) 0.085(8) 0.095(9) -0.016(7) 0.018(7) 0.001(7)
C48 0.111(10) 0.066(7) 0.074(7) -0.022(6) 0.023(7) -0.018(7)
C52 0.095(9) 0.096(9) 0.081(8) -0.018(7) 0.047(7) -0.008(7)
C37 0.205(18) 0.058(7) 0.085(9) -0.018(7) 0.091(11) -0.051(10)
C47 0.184(16) 0.060(7) 0.100(10) -0.016(7) 0.067(11) -0.042(9)
C36 0.200(18) 0.057(7) 0.068(8) 0.014(6) 0.076(10) 0.014(10)
C51 0.123(12) 0.083(9) 0.130(12) 0.002(8) 0.077(10) -0.014(8)
C54 0.113(12) 0.118(12) 0.083(9) 0.016(8) 0.006(9) -0.036(10)
C53 0.148(15) 0.105(12) 0.121(13) -0.002(10) 0.061(12) 0.028(11)
C45 0.088(10) 0.106(11) 0.131(13) -0.041(10) 0.000(9) 0.009(8)
N10 0.111(11) 0.25(2) 0.112(11) 0.096(13) -0.028(9) -0.065(13)
C56 0.87(11) 0.051(11) 0.12(2) -0.023(13) 0.25(4) -0.02(3)
C55 0.28(5) 0.71(12) 0.21(4) -0.15(6) -0.03(3) -0.23(7)
N11 0.78(7) 0.12(2) 0.21(2) 0.047(18) 0.32(4) 0.11(3)

loop_
_atom_type_symbol
_atom_type_description
_atom_type_scat_dispersion_real
_atom_type_scat_dispersion_imag
_atom_type_scat_source
C C 0.0033 0.0016 'International Tables Vol C Tables 4.2.6.8 and 6.1.1.4'
H H 0.0000 0.0000 'International Tables Vol C Tables 4.2.6.8 and 6.1.1.4'
N N 0.0061 0.0033 'International Tables Vol C Tables 4.2.6.8 and 6.1.1.4'
O O 0.0106 0.0060 'International Tables Vol C Tables 4.2.6.8 and 6.1.1.4'
P P 0.1023 0.0942 'International Tables Vol C Tables 4.2.6.8 and 6.1.1.4'
Tb Tb -0.1723 4.1537 'International Tables Vol C Tables 4.2.6.8 and 6.1.1.4'
Re Re -1.0185 7.2310 'International Tables Vol C Tables 4.2.6.8 and 6.1.1.4'

loop_
_geom_angle_atom_site_label_1
_geom_angle_atom_site_label_2
_geom_angle_atom_site_label_3
_geom_angle
_geom_angle_site_symmetry_1
_geom_angle_site_symmetry_3
C1 Re1 C2 80.5(3) . .
C1 Re1 C3 80.1(3) . .
C2 Re1 C3 80.3(3) . .
C1 Re1 P3 174.5(2) . .
C2 Re1 P3 100.0(2) . .
C3 Re1 P3 94.6(2) . .
C1 Re1 P2 93.6(2) . .
C2 Re1 P2 174.0(2) . .
C3 Re1 P2 99.5(2) . .
P3 Re1 P2 85.99(7) . .
C1 Re1 P1 100.8(2) . .
C2 Re1 P1 93.6(2) . .
C3 Re1 P1 173.7(2) . .
P3 Re1 P1 84.65(8) . .
P2 Re1 P1 86.70(7) . .
N3 Tb1 N1 140.0(2) 2 .
N3 Tb1 O5 126.8(2) 2 .
N1 Tb1 O5 75.2(2) . .
N3 Tb1 O6 143.1(2) 2 .
N1 Tb1 O6 76.8(2) . .
O5 Tb1 O6 52.0(2) . .
N3 Tb1 O4 72.4(2) 2 .
N1 Tb1 O4 142.2(2) . .
O5 Tb1 O4 67.6(3) . .
O6 Tb1 O4 75.6(2) . .
N3 Tb1 O7 77.6(2) 2 .
N1 Tb1 O7 81.9(2) . .
O5 Tb1 O7 69.4(2) . .
O6 Tb1 O7 120.84(19) . .
O4 Tb1 O7 90.6(3) . .
N3 Tb1 O3 71.8(2) 2 .
N1 Tb1 O3 139.6(2) . .
O5 Tb1 O3 107.1(3) . .
O6 Tb1 O3 74.4(2) . .
O4 Tb1 O3 52.7(3) . .
O7 Tb1 O3 137.6(2) . .
N3 Tb1 O2 113.9(2) 2 .
N1 Tb1 O2 72.8(2) . .
O5 Tb1 O2 115.1(2) . .
O6 Tb1 O2 66.5(2) . .
O4 Tb1 O2 117.6(3) . .
O7 Tb1 O2 151.3(2) . .
O3 Tb1 O2 70.1(3) . .
N3 Tb1 O1 79.3(2) 2 .
N1 Tb1 O1 77.21(19) . .
O5 Tb1 O1 151.8(2) . .
O6 Tb1 O1 115.48(19) . .
O4 Tb1 O1 138.6(2) . .
O7 Tb1 O1 112.28(17) . .
O3 Tb1 O1 90.3(2) . .
O2 Tb1 O1 49.62(18) . .
N3 Tb1 O8 69.09(16) 2 .
N1 Tb1 O8 71.53(16) . .
O5 Tb1 O8 111.9(2) . .
O6 Tb1 O8 147.64(15) . .
O4 Tb1 O8 128.2(2) . .
O7 Tb1 O8 48.55(19) . .
O3 Tb1 O8 136.13(19) . .
O2 Tb1 O8 109.0(2) . .
O1 Tb1 O8 63.73(19) . .
N3 Tb1 N5 70.7(2) 2 .
N1 Tb1 N5 149.2(2) . .
O5 Tb1 N5 87.1(3) . .
O6 Tb1 N5 72.5(2) . .
O4 Tb1 N5 26.9(3) . .
O7 Tb1 N5 115.5(3) . .
O3 Tb1 N5 25.8(3) . .
O2 Tb1 N5 93.1(3) . .
O1 Tb1 N5 114.7(3) . .
O8 Tb1 N5 139.2(2) . .
N3 Tb1 N6 141.3(2) 2 .
N1 Tb1 N6 74.1(2) . .
O5 Tb1 N6 25.9(2) . .
O6 Tb1 N6 26.1(2) . .
O4 Tb1 N6 69.7(2) . .
O7 Tb1 N6 95.0(2) . .
O3 Tb1 N6 91.1(2) . .
O2 Tb1 N6 90.8(2) . .
O1 Tb1 N6 136.77(19) . .
O8 Tb1 N6 132.34(19) . .
N5 Tb1 N6 79.0(3) . .
N2 Tb2 N2 139.6(3) . 2
N2 Tb2 O13 73.8(2) . .
N2 Tb2 O13 145.8(2) 2 .
N2 Tb2 O13 145.8(2) . 2
N2 Tb2 O13 73.8(2) 2 2
O13 Tb2 O13 75.0(3) . 2
N2 Tb2 O12 129.7(2) . 2
N2 Tb2 O12 74.7(2) 2 2
O13 Tb2 O12 75.4(2) . 2
O13 Tb2 O12 52.6(2) 2 2
N2 Tb2 O12 74.7(2) . .
N2 Tb2 O12 129.7(2) 2 .
O13 Tb2 O12 52.6(2) . .
O13 Tb2 O12 75.4(2) 2 .
O12 Tb2 O12 114.3(3) 2 .
N2 Tb2 O1 76.3(2) . .
N2 Tb2 O1 72.3(2) 2 .
O13 Tb2 O1 123.21(19) . .
O13 Tb2 O1 134.10(19) 2 .
O12 Tb2 O1 88.89(19) 2 .
O12 Tb2 O1 150.40(18) . .
N2 Tb2 O1 72.3(2) . 2
N2 Tb2 O1 76.3(2) 2 2
O13 Tb2 O1 134.10(19) . 2
O13 Tb2 O1 123.21(19) 2 2
O12 Tb2 O1 150.40(18) 2 2
O12 Tb2 O1 88.89(19) . 2
O1 Tb2 O1 76.7(2) . 2
N2 Tb2 O9 106.0(2) . 2
N2 Tb2 O9 70.2(2) 2 2
O13 Tb2 O9 114.2(2) . 2
O13 Tb2 O9 74.6(2) 2 2
O12 Tb2 O9 122.71(19) 2 2
O12 Tb2 O9 63.79(19) . 2
O1 Tb2 O9 119.98(17) . 2
O1 Tb2 O9 50.01(17) 2 2
N2 Tb2 O9 70.2(2) . .
N2 Tb2 O9 106.0(2) 2 .
O13 Tb2 O9 74.6(2) . .
O13 Tb2 O9 114.2(2) 2 .
O12 Tb2 O9 63.79(19) 2 .
O12 Tb2 O9 122.71(19) . .
O1 Tb2 O9 50.02(17) . .
O1 Tb2 O9 119.98(17) 2 .
O9 Tb2 O9 169.5(2) 2 .
N2 Tb2 N8 145.6(2) . 2
N2 Tb2 N8 71.4(2) 2 2
O13 Tb2 N8 74.43(19) . 2
O13 Tb2 N8 26.5(2) 2 2
O12 Tb2 N8 26.1(2) 2 2
O12 Tb2 N8 95.9(2) . 2
O1 Tb2 N8 111.5(2) . 2
O1 Tb2 N8 141.55(18) 2 2
O9 Tb2 N8 98.6(2) 2 2
O9 Tb2 N8 89.0(2) . 2
N2 Tb2 N8 71.4(2) . .
N2 Tb2 N8 145.6(2) 2 .
O13 Tb2 N8 26.5(2) . .
O13 Tb2 N8 74.43(19) 2 .
O12 Tb2 N8 95.9(2) 2 .
O12 Tb2 N8 26.1(2) . .
O1 Tb2 N8 141.55(18) . .
O1 Tb2 N8 111.5(2) 2 .
O9 Tb2 N8 89.0(2) 2 .
O9 Tb2 N8 98.6(2) . .
N8 Tb2 N8 85.7(3) 2 .
C4 P1 C16 104.4(5) . .
C4 P1 C10 100.2(4) . .
C16 P1 C10 102.9(4) . .
C4 P1 Re1 116.9(3) . .
C16 P1 Re1 110.3(3) . .
C10 P1 Re1 120.3(3) . .
C27 P2 C21 98.9(4) . .
C27 P2 C20 105.0(4) . .
C21 P2 C20 103.4(4) . .
C27 P2 Re1 115.8(2) . .
C21 P2 Re1 120.1(3) . .
C20 P2 Re1 111.8(3) . .
C33 P3 C17 104.0(4) . .
C33 P3 C39 100.2(4) . .
C17 P3 C39 102.4(4) . .
C33 P3 Re1 117.2(3) . .
C17 P3 Re1 111.6(3) . .
C39 P3 Re1 119.3(3) . .
N2 C2 Re1 170.6(6) . .
N1 C1 Re1 170.3(6) . .
O10 N6 O5 123.0(8) . .
O10 N6 O6 120.6(8) . .
O5 N6 O6 116.4(7) . .
O10 N6 Tb1 177.4(7) . .
O5 N6 Tb1 58.0(4) . .
O6 N6 Tb1 58.4(4) . .
N8 O13 Tb2 95.3(4) . .
N3 C3 Re1 169.2(7) . .
N8 O12 Tb2 95.7(5) . .
C1 N1 Tb1 159.7(6) . .
N6 O6 Tb1 95.5(5) . .
C18 C20 P2 115.0(6) . .
O14 N8 O12 122.8(8) . .
O14 N8 O13 121.0(8) . .
O12 N8 O13 116.2(6) . .
O14 N8 Tb2 176.7(6) . .
O12 N8 Tb2 58.2(4) . .
O13 N8 Tb2 58.2(4) . .
C15 C10 C11 118.0(8) . .
C15 C10 P1 121.2(6) . .
C11 C10 P1 120.7(6) . .
C18 C17 P3 116.3(6) . .
C12 C13 C14 119.3(8) . .
C41 C40 C39 120.1(10) . .
C23 C22 C21 119.5(10) . .
C18 C16 P1 116.1(6) . .
C21 C26 C25 121.7(8) . .
C28 C29 C30 119.7(8) . .
C12 C11 C10 120.2(9) . .
N6 O5 Tb1 96.1(5) . .
C32 C31 C30 120.3(8) . .
C13 C12 C11 120.9(9) . .
C9 C4 C5 117.9(10) . .
C9 C4 P1 119.0(6) . .
C5 C4 P1 123.1(9) . .
C33 C34 C35 121.5(11) . .
C29 C28 C27 120.6(8) . .
C14 C15 C10 121.4(8) . .
C26 C21 C22 118.9(8) . .
C26 C21 P2 122.5(6) . .
C22 C21 P2 118.4(7) . .
C42 C43 C44 119.8(9) . .
C4 C9 C8 121.7(9) . .
C32 C27 C28 119.0(8) . .
C32 C27 P2 124.8(7) . .
C28 C27 P2 116.2(6) . .
C44 C39 C40 119.3(9) . .
C44 C39 P3 122.1(7) . .
C40 C39 P3 118.4(7) . .
C43 C42 C41 120.2(9) . .
C6 C5 C4 120.2(12) . .
C7 C6 C5 121.3(11) . .
C27 C32 C31 120.2(8) . .
C9 C8 C7 119.6(12) . .
C15 C14 C13 120.2(8) . .
C42 C41 C40 119.8(10) . .
C6 C7 C8 119.3(11) . .
C39 C44 C43 120.7(8) . .
C29 C30 C31 120.2(9) . .
C17 C18 C19 107.2(9) . .
C17 C18 C16 112.6(7) . .
C19 C18 C16 106.2(9) . .
C17 C18 C20 111.5(8) . .
C19 C18 C20 107.0(7) . .
C16 C18 C20 112.0(9) . .
N7 O8 Tb1 90.10(14) . .
N7 O8 Tb1 90.10(14) . 2
Tb1 O8 Tb1 179.8(3) . 2
N4 O9 Tb2 95.7(5) . .
N7 O7 Tb1 102.4(5) . .
C2 N2 Tb2 161.3(6) . .
N4 O2 Tb1 97.1(5) . .
C3 N3 Tb1 159.3(6) . 2
N5 O3 Tb1 90.1(7) . .
O7 N7 O7 122.0(10) . 2
O7 N7 O8 119.0(5) . .
O7 N7 O8 119.0(5) 2 .
N5 O4 Tb1 91.6(7) . .
O2 N4 O9 123.0(7) . .
O2 N4 O1 118.6(7) . .
O9 N4 O1 118.4(7) . .
O3 N5 O4 125.5(11) . .
O3 N5 O11 117.1(11) . .
O4 N5 O11 117.2(12) . .
O3 N5 Tb1 64.1(6) . .
O4 N5 Tb1 61.5(6) . .
O11 N5 Tb1 178.4(9) . .
C24 C23 C22 121.4(9) . .
N4 O1 Tb2 95.8(4) . .
N4 O1 Tb1 94.4(4) . .
Tb2 O1 Tb1 168.0(2) . .
C48 N9 C50 113.8(9) . .
C48 N9 C52 106.9(8) . .
C50 N9 C52 110.4(9) . .
C48 N9 C46 112.4(9) . .
C50 N9 C46 104.8(8) . .
C52 N9 C46 108.5(9) . .
C34 C33 C38 118.3(9) . .
C34 C33 P3 118.2(7) . .
C38 C33 P3 123.4(8) . .
N9 C50 C49 113.3(9) . .
C26 C25 C24 118.7(10) . .
C23 C24 C25 119.9(10) . .
C33 C38 C37 117.7(13) . .
C45 C46 N9 115.9(10) . .
C36 C35 C34 119.9(13) . .
N9 C48 C47 115.1(9) . .
C51 C52 N9 115.7(10) . .
C36 C37 C38 123.5(14) . .
C37 C36 C35 119.0(12) . .
N10 C54 C53 177.7(18) . .
N11 C56 C55 165(4) . .

loop_
_geom_bond_atom_site_label_1
_geom_bond_atom_site_label_2
_geom_bond_distance
_geom_bond_site_symmetry_2
Re1 C1 2.058(8) .
Re1 C2 2.062(7) .
Re1 C3 2.073(8) .
Re1 P3 2.416(2) .
Re1 P2 2.4221(19) .
Re1 P1 2.422(2) .
Tb1 N3 2.402(7) 2
Tb1 N1 2.408(7) .
Tb1 O5 2.449(6) .
Tb1 O6 2.456(6) .
Tb1 O4 2.466(8) .
Tb1 O7 2.506(6) .
Tb1 O3 2.523(8) .
Tb1 O2 2.580(7) .
Tb1 O1 2.606(5) .
Tb1 O8 2.7608(7) .
Tb1 N5 2.804(12) .
Tb1 N6 2.870(7) .
Tb2 N2 2.400(6) .
Tb2 N2 2.400(6) 2
Tb2 O13 2.445(5) .
Tb2 O13 2.445(5) 2
Tb2 O12 2.445(6) 2
Tb2 O12 2.445(6) .
Tb2 O1 2.583(5) .
Tb2 O1 2.583(5) 2
Tb2 O9 2.604(6) 2
Tb2 O9 2.604(6) .
Tb2 N8 2.864(7) 2
Tb2 N8 2.864(7) .
P1 C4 1.821(10) .
P1 C16 1.848(9) .
P1 C10 1.856(8) .
P2 C27 1.820(8) .
P2 C21 1.846(9) .
P2 C20 1.852(9) .
P3 C33 1.817(9) .
P3 C17 1.852(8) .
P3 C39 1.863(10) .
C2 N2 1.163(9) .
C1 N1 1.154(10) .
N6 O10 1.233(9) .
N6 O5 1.259(9) .
N6 O6 1.269(9) .
O13 N8 1.285(10) .
C3 N3 1.162(10) .
O12 N8 1.267(9) .
C20 C18 1.557(13) .
N8 O14 1.226(9) .
C10 C15 1.382(11) .
C10 C11 1.399(11) .
C17 C18 1.536(14) .
C13 C12 1.364(14) .
C13 C14 1.387(12) .
C40 C41 1.393(15) .
C40 C39 1.398(13) .
C22 C23 1.387(15) .
C22 C21 1.411(11) .
C16 C18 1.543(16) .
C26 C21 1.373(13) .
C26 C25 1.399(12) .
C29 C28 1.381(11) .
C29 C30 1.382(12) .
C11 C12 1.392(13) .
C31 C32 1.385(13) .
C31 C30 1.386(13) .
C4 C9 1.375(13) .
C4 C5 1.397(11) .
C34 C33 1.376(13) .
C34 C35 1.393(14) .
C28 C27 1.408(11) .
C15 C14 1.381(11) .
C43 C42 1.378(13) .
C43 C44 1.398(12) .
C9 C8 1.385(14) .
C27 C32 1.384(11) .
C39 C44 1.367(13) .
C42 C41 1.380(16) .
C5 C6 1.384(18) .
C6 C7 1.360(18) .
C8 C7 1.389(16) .
C18 C19 1.539(11) .
O8 N7 1.264(12) .
O8 Tb1 2.7608(7) 2
O9 N4 1.259(9) .
O7 N7 1.263(7) .
O2 N4 1.238(9) .
N3 Tb1 2.402(7) 2
O3 N5 1.222(13) .
N7 O7 1.263(7) 2
O4 N5 1.268(12) .
N4 O1 1.293(9) .
N5 O11 1.340(13) .
C23 C24 1.367(17) .
N9 C48 1.482(13) .
N9 C50 1.483(13) .
N9 C52 1.523(14) .
N9 C46 1.559(14) .
C33 C38 1.411(13) .
C50 C49 1.541(16) .
C25 C24 1.402(14) .
C38 C37 1.414(19) .
C46 C45 1.532(18) .
C35 C36 1.39(2) .
C48 C47 1.525(16) .
C52 C51 1.488(17) .
C37 C36 1.32(2) .
C54 N10 1.13(2) .
C54 C53 1.44(2) .
C56 N11 1.102(18) .
C56 C55 1.447(17) .
